data_7717118
loop_
_publ_author_name
'Lv, Xiaojuan'
'Qian, Long'
'Tkachenko, Nikolay V.'
'Zhang, Tao'
'Qiu, Fengxian'
'Aratani, Naoki'
'Ikeue, Takahisa'
'Pan, Jianming'
'Xue, Songlin'

_publ_section_title
;
 Copper complexation of rosarin: formation of bis-copper rosarin and
 mono-copper linear tridipyrrin complexes.
;
_journal_issue 41
_journal_name_full 'Dalton transactions (Cambridge, England : 2003)'
_journal_page_first 16879
_journal_page_last 16884
_journal_paper_doi 10.1039/d4dt02161d
_journal_volume 53
_journal_year 2024
_chemical_formula_moiety 'C45 H12 Cl2 Cu2 F15 N6, C H2 Cl2'
_chemical_formula_sum 'C46 H14 Cl4 Cu2 F15 N6'
_chemical_formula_weight 1204.51
_space_group_crystal_system monoclinic
_space_group_IT_number 14
_space_group_name_Hall '-P 2ybc'
_space_group_name_H-M_alt 'P 1 21/c 1'
_atom_sites_solution_hydrogens geom
_atom_sites_solution_primary iterative
_audit_creation_date 2023-05-17
_audit_creation_method
;
Olex2 1.2
(compiled 2018.05.29 svn.r3508 for OlexSys, GUI svn.r5506)
;
_audit_update_record
;
2024-06-24 deposited with the CCDC.	2024-09-27 downloaded from the CCDC.
;
_cell_angle_alpha 90
_cell_angle_beta 95.606(2)
_cell_angle_gamma 90
_cell_formula_units_Z 4
_cell_length_a 8.8187(4)
_cell_length_b 33.2549(14)
_cell_length_c 16.0729(6)
_cell_measurement_reflns_used 7779
_cell_measurement_temperature 193(2)
_cell_measurement_theta_max 52.40
_cell_measurement_theta_min 2.31
_cell_volume 4691.1(3)
_computing_cell_refinement 'SAINT V8.40B (?, 2016)'
_computing_data_reduction 'SAINT V8.40B (?, 2016)'
_computing_molecular_graphics 'Olex2 (Dolomanov et al., 2009)'
_computing_publication_material 'Olex2 (Dolomanov et al., 2009)'
_computing_structure_refinement 'XL (Sheldrick, 2008)'
_computing_structure_solution 'olex2.solve (Bourhis et al., 2015)'
_diffrn_ambient_temperature 193.15
_diffrn_measured_fraction_theta_full 0.998
_diffrn_measured_fraction_theta_max 0.995
_diffrn_measurement_device_type 'Bruker APEX-II CCD'
_diffrn_measurement_method '\f and \w scans'
_diffrn_radiation_type GaK\a
_diffrn_radiation_wavelength 1.34139
_diffrn_reflns_av_R_equivalents 0.0757
_diffrn_reflns_av_unetI/netI 0.0766
_diffrn_reflns_Laue_measured_fraction_full 0.998
_diffrn_reflns_Laue_measured_fraction_max 0.995
_diffrn_reflns_limit_h_max 10
_diffrn_reflns_limit_h_min -10
_diffrn_reflns_limit_k_max 39
_diffrn_reflns_limit_k_min -40
_diffrn_reflns_limit_l_max 19
_diffrn_reflns_limit_l_min -19
_diffrn_reflns_number 33962
_diffrn_reflns_point_group_measured_fraction_full 0.998
_diffrn_reflns_point_group_measured_fraction_max 0.995
_diffrn_reflns_theta_full 53.594
_diffrn_reflns_theta_max 54.041
_diffrn_reflns_theta_min 2.312
_diffrn_standards_number 0
_exptl_absorpt_coefficient_mu 6.861
_exptl_absorpt_correction_T_max 0.7506
_exptl_absorpt_correction_T_min 0.6003
_exptl_absorpt_correction_type multi-scan
_exptl_absorpt_process_details
;
SADABS-2016/2 (Bruker,2016/2) was used for absorption correction.
wR2(int) was 0.1068 before and 0.0694 after correction.
The Ratio of minimum to maximum transmission is 0.7998.
The \l/2 correction factor is Not present.
;
_exptl_crystal_density_diffrn 1.705
_exptl_crystal_description block
_exptl_crystal_F_000 2372
_refine_diff_density_max 0.756
_refine_diff_density_min -0.629
_refine_diff_density_rms 0.084
_refine_ls_extinction_method none
_refine_ls_goodness_of_fit_ref 1.071
_refine_ls_hydrogen_treatment constr
_refine_ls_matrix_type full
_refine_ls_number_parameters 667
_refine_ls_number_reflns 8601
_refine_ls_number_restraints 0
_refine_ls_restrained_S_all 1.071
_refine_ls_R_factor_all 0.1025
_refine_ls_R_factor_gt 0.0612
_refine_ls_shift/su_max 0.001
_refine_ls_shift/su_mean 0.000
_refine_ls_structure_factor_coef Fsqd
_refine_ls_weighting_details 'w=1/[\s^2^(Fo^2^)+(0.0797P)^2^+2.4531P] where P=(Fo^2^+2Fc^2^)/3'
_refine_ls_weighting_scheme calc
_refine_ls_wR_factor_gt 0.1504
_refine_ls_wR_factor_ref 0.1687
_reflns_Friedel_coverage 0.000
_reflns_number_gt 5458
_reflns_number_total 8601
_reflns_threshold_expression 'I > 2\s(I)'
_cod_data_source_file d4dt02161d2.cif
_cod_data_source_block 230506lu_lgpz276781_0m_b
_cod_depositor_comments 'Adding full bibliography for 7717117--7717118.cif.'
_cod_database_code 7717118
_shelx_shelxl_version_number 2016/6
_shelx_space_group_comment
;
The symmetry employed for this shelxl refinement is uniquely defined
by the following loop, which should always be used as a source of
symmetry information in preference to the above space-group names.
They are only intended as comments.
;
_olex2_refinement_description
;
1. Fixed Uiso
 At 1.2 times of:
  All C(H) groups, All C(H,H) groups
2. Others
 Fixed Sof: Cu1(0.82) Cu2(0.86) Cu3(0.32)
3.a Secondary CH2 refined with riding coordinates:
 C46(H46A,H46B)
3.b Aromatic/amide H refined with riding coordinates:
 C9(H9), C10(H10), C13(H13), C14(H14), C24(H24), C25(H25), C28(H28), C29(H29),
 C39(H39), C40(H40), C43(H43), C44(H44)
;
_olex2_submission_special_instructions 'No special instructions were received'

loop_
_space_group_symop_operation_xyz
'x, y, z'
'-x, y+1/2, -z+1/2'
'-x, -y, -z'
'x, -y-1/2, z-1/2'

loop_
_atom_site_label
_atom_site_type_symbol
_atom_site_fract_x
_atom_site_fract_y
_atom_site_fract_z
_atom_site_U_iso_or_equiv
_atom_site_adp_type
_atom_site_occupancy
_atom_site_site_symmetry_order
_atom_site_calc_flag
_atom_site_refinement_flags_posn
_atom_site_refinement_flags_adp
_atom_site_refinement_flags_occupancy
_atom_site_disorder_assembly
_atom_site_disorder_group
Cu1 Cu 1.09078(10) 0.30043(3) 0.47729(5) 0.0307(2) Uani 0.82 1 d . . P . .
Cu2 Cu 1.02092(9) 0.35629(3) 0.38753(5) 0.0293(2) Uani 0.86 1 d . . P . .
Cu3 Cu 0.8622(2) 0.33851(7) 0.49606(12) 0.0286(5) Uani 0.32 1 d . . P . .
Cl0A Cl 0.86098(18) 0.30170(5) 0.38852(9) 0.0579(4) Uani 1 1 d . . . . .
Cl1A Cl 1.08220(18) 0.36443(4) 0.53287(8) 0.0523(4) Uani 1 1 d . . . . .
F1 F 0.3577(3) 0.30429(9) 0.65015(19) 0.0488(8) Uani 1 1 d . . . . .
F2 F 0.1382(4) 0.32524(11) 0.7461(2) 0.0588(9) Uani 1 1 d . . . . .
F3 F 0.1215(4) 0.40200(11) 0.80214(19) 0.0577(9) Uani 1 1 d . . . . .
F4 F 0.3323(4) 0.45656(10) 0.7665(2) 0.0616(10) Uani 1 1 d . . . . .
F5 F 0.5559(4) 0.43577(9) 0.67380(19) 0.0510(8) Uani 1 1 d . . . . .
F6 F 1.2316(4) 0.14829(11) 0.4358(2) 0.0652(10) Uani 1 1 d . . . . .
F7 F 1.4022(4) 0.08136(10) 0.4604(2) 0.0674(10) Uani 1 1 d . . . . .
F8 F 1.6495(4) 0.08146(10) 0.5737(2) 0.0678(10) Uani 1 1 d . . . . .
F9 F 1.7352(4) 0.14986(12) 0.6585(2) 0.0656(10) Uani 1 1 d . . . . .
F10 F 1.5670(4) 0.21697(10) 0.6322(2) 0.0572(9) Uani 1 1 d . . . . .
F11 F 1.3138(4) 0.48294(10) 0.25384(19) 0.0591(9) Uani 1 1 d . . . . .
F12 F 1.3892(5) 0.52401(11) 0.1202(2) 0.0768(12) Uani 1 1 d . . . . .
F13 F 1.2515(5) 0.50662(11) -0.0350(2) 0.0744(11) Uani 1 1 d . . . . .
F14 F 1.0447(4) 0.44710(11) -0.05483(18) 0.0635(10) Uani 1 1 d . . . . .
F15 F 0.9737(4) 0.40418(10) 0.07756(18) 0.0522(9) Uani 1 1 d . . . . .
N1 N 1.1972(5) 0.35815(12) 0.3244(2) 0.0331(10) Uani 1 1 d . . . . .
N2 N 0.9092(5) 0.40281(12) 0.3417(2) 0.0310(9) Uani 1 1 d . . . . .
N3 N 0.7133(4) 0.38154(12) 0.4817(2) 0.0317(10) Uani 1 1 d . . . . .
N4 N 0.7965(4) 0.30841(13) 0.5916(2) 0.0348(10) Uani 1 1 d . . . . .
N5 N 1.0770(5) 0.25823(12) 0.5597(2) 0.0339(10) Uani 1 1 d . . . . .
N6 N 1.2752(5) 0.28333(13) 0.4306(2) 0.0341(10) Uani 1 1 d . . . . .
C1 C 0.3563(6) 0.34195(16) 0.6787(3) 0.0363(12) Uani 1 1 d . . . . .
C2 C 0.2438(6) 0.35233(17) 0.7286(3) 0.0377(13) Uani 1 1 d . . . . .
C3 C 0.2362(6) 0.39132(18) 0.7567(3) 0.0398(13) Uani 1 1 d . . . . .
C4 C 0.3391(6) 0.41899(16) 0.7381(3) 0.0394(13) Uani 1 1 d . . . . .
C5 C 0.4531(6) 0.40790(16) 0.6898(3) 0.0354(12) Uani 1 1 d . . . . .
C6 C 0.4653(5) 0.36930(15) 0.6585(3) 0.0300(11) Uani 1 1 d . . . . .
C7 C 0.5872(5) 0.35786(15) 0.6052(3) 0.0297(11) Uani 1 1 d . . . . .
C8 C 0.5921(6) 0.38042(16) 0.5305(3) 0.0339(12) Uani 1 1 d . . . . .
C9 C 0.4759(6) 0.40595(18) 0.4925(3) 0.0434(14) Uani 1 1 d . . . . .
H9 H 0.378777 0.410594 0.511589 0.052 Uiso 1 1 calc R . . . .
C10 C 0.5299(6) 0.42264(18) 0.4230(3) 0.0423(14) Uani 1 1 d . . . . .
H10 H 0.476715 0.441055 0.385552 0.051 Uiso 1 1 calc R . . . .
C11 C 0.6773(6) 0.40780(15) 0.4170(3) 0.0326(12) Uani 1 1 d . . . . .
C12 C 0.7724(5) 0.41861(15) 0.3535(3) 0.0304(11) Uani 1 1 d . . . . .
C13 C 0.7338(6) 0.45004(16) 0.2932(3) 0.0389(13) Uani 1 1 d . . . . .
H13 H 0.643311 0.465697 0.288847 0.047 Uiso 1 1 calc R . . . .
C14 C 0.8464(6) 0.45324(17) 0.2449(3) 0.0399(13) Uani 1 1 d . . . . .
H14 H 0.850659 0.471500 0.199788 0.048 Uiso 1 1 calc R . . . .
C15 C 0.9623(6) 0.42400(15) 0.2730(3) 0.0355(12) Uani 1 1 d . . . . .
C16 C 1.1001(6) 0.41755(15) 0.2434(3) 0.0318(11) Uani 1 1 d . . . . .
C17 C 1.1364(6) 0.44343(15) 0.1709(3) 0.0349(12) Uani 1 1 d . . . . .
C18 C 1.0713(6) 0.43440(16) 0.0902(3) 0.0383(13) Uani 1 1 d . . . . .
C19 C 1.1089(7) 0.45619(18) 0.0216(3) 0.0456(15) Uani 1 1 d . . . . .
C20 C 1.2148(7) 0.48650(18) 0.0324(3) 0.0510(16) Uani 1 1 d . . . . .
C21 C 1.2844(7) 0.49529(17) 0.1104(4) 0.0480(15) Uani 1 1 d . . . . .
C22 C 1.2414(6) 0.47381(16) 0.1788(3) 0.0403(13) Uani 1 1 d . . . . .
C23 C 1.2137(6) 0.38885(15) 0.2686(3) 0.0311(11) Uani 1 1 d . . . . .
C24 C 1.3592(6) 0.38574(15) 0.2388(3) 0.0341(12) Uani 1 1 d . . . . .
H24 H 1.400251 0.403180 0.199922 0.041 Uiso 1 1 calc R . . . .
C25 C 1.4292(6) 0.35302(16) 0.2764(3) 0.0366(12) Uani 1 1 d . . . . .
H25 H 1.528660 0.343512 0.269248 0.044 Uiso 1 1 calc R . . . .
C26 C 1.3268(6) 0.33612(16) 0.3276(3) 0.0340(12) Uani 1 1 d . . . . .
C27 C 1.3556(6) 0.29893(16) 0.3725(3) 0.0369(12) Uani 1 1 d . . . . .
C28 C 1.4782(7) 0.27244(19) 0.3570(4) 0.0593(18) Uani 1 1 d . . . . .
H28 H 1.551675 0.276714 0.318454 0.071 Uiso 1 1 calc R . . . .
C29 C 1.4693(7) 0.2405(2) 0.4071(4) 0.0584(17) Uani 1 1 d . . . . .
H29 H 1.534909 0.217798 0.409946 0.070 Uiso 1 1 calc R . . . .
C30 C 1.3433(6) 0.24662(16) 0.4559(3) 0.0384(12) Uani 1 1 d . . . . .
C31 C 1.3003(6) 0.22181(15) 0.5170(3) 0.0330(12) Uani 1 1 d . . . . .
C32 C 1.3945(5) 0.18532(16) 0.5332(3) 0.0333(12) Uani 1 1 d . . . . .
C33 C 1.5232(6) 0.18359(16) 0.5890(3) 0.0396(13) Uani 1 1 d . . . . .
C34 C 1.6106(6) 0.14938(18) 0.6028(3) 0.0404(13) Uani 1 1 d . . . . .
C35 C 1.5686(6) 0.11497(16) 0.5597(3) 0.0418(13) Uani 1 1 d . . . . .
C36 C 1.4415(7) 0.11501(17) 0.5040(4) 0.0431(13) Uani 1 1 d . . . . .
C37 C 1.3568(6) 0.14935(17) 0.4922(3) 0.0409(13) Uani 1 1 d . . . . .
C38 C 1.1803(6) 0.22693(16) 0.5681(3) 0.0363(12) Uani 1 1 d . . . . .
C39 C 1.1483(6) 0.20226(17) 0.6359(3) 0.0450(14) Uani 1 1 d . . . . .
H39 H 1.200263 0.178238 0.653363 0.054 Uiso 1 1 calc R . . . .
C40 C 1.0285(6) 0.21923(17) 0.6719(3) 0.0436(14) Uani 1 1 d . . . . .
H40 H 0.984297 0.209704 0.719763 0.052 Uiso 1 1 calc R . . . .
C41 C 0.9841(6) 0.25362(16) 0.6239(3) 0.0364(12) Uani 1 1 d . . . . .
C42 C 0.8649(5) 0.27948(15) 0.6417(3) 0.0313(11) Uani 1 1 d . . . . .
C43 C 0.7963(6) 0.27846(16) 0.7191(3) 0.0376(13) Uani 1 1 d . . . . .
H43 H 0.822092 0.260763 0.764654 0.045 Uiso 1 1 calc R . . . .
C44 C 0.6871(6) 0.30761(16) 0.7149(3) 0.0397(13) Uani 1 1 d . . . . .
H44 H 0.623615 0.313935 0.757526 0.048 Uiso 1 1 calc R . . . .
C45 C 0.6845(6) 0.32720(16) 0.6348(3) 0.0333(12) Uani 1 1 d . . . . .
Cl1 Cl 0.7168(2) 0.11518(6) 0.36754(11) 0.0786(6) Uani 1 1 d . . . . .
Cl2 Cl 0.8416(2) 0.18781(6) 0.44728(12) 0.0788(6) Uani 1 1 d . . . . .
C46 C 0.8791(7) 0.14482(19) 0.3916(4) 0.0560(16) Uani 1 1 d . . . . .
H46A H 0.957532 0.128669 0.424790 0.067 Uiso 1 1 calc R . . . .
H46B H 0.920926 0.152748 0.338991 0.067 Uiso 1 1 calc R . . . .

loop_
_atom_site_aniso_label
_atom_site_aniso_U_11
_atom_site_aniso_U_22
_atom_site_aniso_U_33
_atom_site_aniso_U_23
_atom_site_aniso_U_13
_atom_site_aniso_U_12
Cu1 0.0297(5) 0.0323(5) 0.0319(5) 0.0075(4) 0.0113(4) 0.0076(4)
Cu2 0.0281(5) 0.0333(5) 0.0277(4) 0.0073(4) 0.0093(3) 0.0052(4)
Cu3 0.0277(12) 0.0355(13) 0.0240(10) 0.0063(9) 0.0107(9) 0.0079(10)
Cl0A 0.0659(10) 0.0539(10) 0.0514(8) -0.0048(7) -0.0072(7) -0.0165(8)
Cl1A 0.0650(10) 0.0495(9) 0.0398(7) -0.0042(6) -0.0085(7) -0.0012(7)
F1 0.0463(19) 0.043(2) 0.0587(19) -0.0100(15) 0.0140(15) -0.0088(15)
F2 0.050(2) 0.062(2) 0.068(2) -0.0002(18) 0.0243(17) -0.0144(18)
F3 0.053(2) 0.076(3) 0.0495(18) 0.0037(17) 0.0284(16) 0.0190(18)
F4 0.077(3) 0.042(2) 0.069(2) -0.0110(17) 0.0246(19) 0.0111(18)
F5 0.051(2) 0.0434(19) 0.0611(19) -0.0044(15) 0.0185(16) -0.0094(16)
F6 0.050(2) 0.062(2) 0.079(2) -0.0248(19) -0.0177(18) 0.0098(18)
F7 0.065(2) 0.040(2) 0.099(3) -0.024(2) 0.016(2) 0.0009(18)
F8 0.070(2) 0.048(2) 0.088(3) 0.0108(19) 0.020(2) 0.0349(19)
F9 0.046(2) 0.087(3) 0.060(2) -0.0044(19) -0.0117(17) 0.0284(19)
F10 0.051(2) 0.050(2) 0.068(2) -0.0159(17) -0.0095(17) 0.0024(17)
F11 0.077(2) 0.048(2) 0.0511(19) -0.0042(16) -0.0004(17) -0.0182(18)
F12 0.094(3) 0.057(2) 0.080(3) 0.012(2) 0.013(2) -0.037(2)
F13 0.104(3) 0.068(3) 0.055(2) 0.0339(18) 0.027(2) -0.012(2)
F14 0.078(3) 0.080(3) 0.0316(17) 0.0058(16) 0.0026(16) 0.001(2)
F15 0.057(2) 0.059(2) 0.0402(16) 0.0009(15) 0.0020(15) -0.0237(18)
N1 0.038(3) 0.032(2) 0.030(2) 0.0063(18) 0.0054(18) -0.001(2)
N2 0.035(2) 0.034(2) 0.0249(19) 0.0072(17) 0.0093(17) -0.0003(19)
N3 0.032(2) 0.038(3) 0.0258(19) 0.0064(18) 0.0062(17) 0.0104(19)
N4 0.027(2) 0.040(3) 0.039(2) 0.0050(19) 0.0106(18) 0.0065(19)
N5 0.030(2) 0.032(2) 0.040(2) 0.0035(19) 0.0079(18) 0.0041(19)
N6 0.034(2) 0.038(3) 0.032(2) 0.0063(19) 0.0106(18) 0.004(2)
C1 0.037(3) 0.037(3) 0.035(3) -0.001(2) 0.001(2) -0.003(2)
C2 0.027(3) 0.050(4) 0.037(3) 0.005(3) 0.011(2) -0.003(3)
C3 0.036(3) 0.056(4) 0.029(3) 0.002(2) 0.012(2) 0.010(3)
C4 0.052(4) 0.031(3) 0.036(3) -0.005(2) 0.008(3) 0.007(3)
C5 0.034(3) 0.033(3) 0.039(3) 0.001(2) 0.005(2) 0.001(2)
C6 0.031(3) 0.031(3) 0.029(2) 0.002(2) 0.006(2) 0.004(2)
C7 0.031(3) 0.034(3) 0.024(2) -0.003(2) 0.006(2) -0.002(2)
C8 0.037(3) 0.039(3) 0.026(2) 0.000(2) 0.009(2) 0.000(2)
C9 0.030(3) 0.061(4) 0.040(3) 0.010(3) 0.007(2) 0.017(3)
C10 0.036(3) 0.058(4) 0.033(3) 0.014(3) 0.007(2) 0.010(3)
C11 0.031(3) 0.037(3) 0.030(2) -0.002(2) 0.003(2) 0.008(2)
C12 0.028(3) 0.034(3) 0.029(2) -0.001(2) 0.005(2) 0.004(2)
C13 0.039(3) 0.039(3) 0.039(3) 0.013(2) 0.009(2) 0.013(3)
C14 0.046(3) 0.041(3) 0.033(3) 0.008(2) 0.007(2) 0.008(3)
C15 0.045(3) 0.034(3) 0.027(2) 0.001(2) 0.002(2) -0.002(3)
C16 0.036(3) 0.032(3) 0.028(2) -0.001(2) 0.007(2) -0.007(2)
C17 0.043(3) 0.031(3) 0.032(3) 0.009(2) 0.007(2) 0.002(2)
C18 0.046(3) 0.035(3) 0.036(3) 0.002(2) 0.012(2) 0.001(3)
C19 0.062(4) 0.050(4) 0.025(3) 0.004(2) 0.009(3) 0.006(3)
C20 0.070(4) 0.042(4) 0.046(3) 0.015(3) 0.025(3) 0.003(3)
C21 0.052(4) 0.030(3) 0.063(4) 0.005(3) 0.011(3) -0.012(3)
C22 0.049(3) 0.036(3) 0.035(3) -0.001(2) 0.003(2) -0.010(3)
C23 0.039(3) 0.029(3) 0.025(2) -0.003(2) 0.002(2) 0.000(2)
C24 0.039(3) 0.030(3) 0.035(3) -0.003(2) 0.014(2) -0.007(2)
C25 0.029(3) 0.040(3) 0.042(3) -0.001(2) 0.010(2) -0.002(2)
C26 0.033(3) 0.038(3) 0.032(3) 0.004(2) 0.010(2) 0.005(2)
C27 0.032(3) 0.044(3) 0.036(3) 0.006(2) 0.010(2) 0.005(2)
C28 0.047(4) 0.063(4) 0.074(4) 0.029(3) 0.037(3) 0.024(3)
C29 0.052(4) 0.058(4) 0.069(4) 0.022(3) 0.028(3) 0.028(3)
C30 0.037(3) 0.037(3) 0.042(3) 0.005(2) 0.010(2) 0.008(3)
C31 0.031(3) 0.031(3) 0.037(3) 0.004(2) 0.006(2) 0.005(2)
C32 0.027(3) 0.042(3) 0.030(2) -0.003(2) 0.004(2) 0.008(2)
C33 0.041(3) 0.035(3) 0.045(3) -0.002(3) 0.012(3) 0.003(3)
C34 0.034(3) 0.051(4) 0.036(3) 0.006(3) 0.007(2) 0.010(3)
C35 0.043(3) 0.032(3) 0.054(3) 0.005(3) 0.020(3) 0.012(3)
C36 0.045(3) 0.032(3) 0.054(3) -0.009(3) 0.014(3) -0.001(3)
C37 0.038(3) 0.041(3) 0.042(3) -0.001(3) -0.004(2) -0.003(3)
C38 0.040(3) 0.032(3) 0.038(3) 0.003(2) 0.010(2) 0.006(2)
C39 0.047(3) 0.040(3) 0.050(3) 0.018(3) 0.013(3) 0.010(3)
C40 0.045(3) 0.043(3) 0.046(3) 0.017(3) 0.020(3) 0.011(3)
C41 0.034(3) 0.039(3) 0.037(3) 0.006(2) 0.008(2) 0.002(2)
C42 0.028(3) 0.031(3) 0.036(3) 0.001(2) 0.006(2) -0.003(2)
C43 0.040(3) 0.044(3) 0.031(3) 0.006(2) 0.012(2) 0.005(3)
C44 0.050(3) 0.037(3) 0.033(3) 0.000(2) 0.011(2) 0.000(3)
C45 0.030(3) 0.037(3) 0.034(3) 0.001(2) 0.008(2) 0.002(2)
Cl1 0.0816(13) 0.0904(14) 0.0639(10) 0.0048(9) 0.0082(9) -0.0274(11)
Cl2 0.0683(12) 0.0814(14) 0.0865(12) -0.0220(10) 0.0067(10) 0.0041(10)
C46 0.049(4) 0.065(5) 0.053(4) 0.005(3) 0.007(3) 0.007(3)

loop_
_atom_type_symbol
_atom_type_description
_atom_type_scat_dispersion_real
_atom_type_scat_dispersion_imag
_atom_type_scat_source
C C 0.0148 0.0070 'International Tables Vol C Tables 4.2.6.8 and 6.1.1.4'
H H 0.0000 0.0000 'International Tables Vol C Tables 4.2.6.8 and 6.1.1.4'
Cl Cl 0.3294 0.5404 'International Tables Vol C Tables 4.2.6.8 and 6.1.1.4'
Cu Cu -2.9170 3.6935 'International Tables Vol C Tables 4.2.6.8 and 6.1.1.4'
F F 0.0599 0.0411 'International Tables Vol C Tables 4.2.6.8 and 6.1.1.4'
N N 0.0253 0.0136 'International Tables Vol C Tables 4.2.6.8 and 6.1.1.4'

loop_
_geom_angle_atom_site_label_1
_geom_angle_atom_site_label_2
_geom_angle_atom_site_label_3
_geom_angle
_geom_angle_site_symmetry_1
_geom_angle_site_symmetry_3
_geom_angle_publ_flag
Cu2 Cu1 Cu3 60.12(6) . . ?
Cl0A Cu1 Cu2 57.82(5) . . ?
Cl0A Cu1 Cu3 52.49(7) . . ?
Cl1A Cu1 Cu2 60.18(4) . . ?
Cl1A Cu1 Cu3 54.00(7) . . ?
Cl1A Cu1 Cl0A 99.12(6) . . ?
N5 Cu1 Cu2 160.36(13) . . ?
N5 Cu1 Cu3 100.63(13) . . ?
N5 Cu1 Cl0A 108.53(13) . . ?
N5 Cu1 Cl1A 113.26(13) . . ?
N5 Cu1 N6 99.37(17) . . ?
N6 Cu1 Cu2 99.79(12) . . ?
N6 Cu1 Cu3 159.90(13) . . ?
N6 Cu1 Cl0A 118.23(13) . . ?
N6 Cu1 Cl1A 118.63(14) . . ?
Cu1 Cu2 Cu3 60.54(6) . . ?
Cl0A Cu2 Cu1 60.37(5) . . ?
Cl0A Cu2 Cu3 53.31(7) . . ?
Cl0A Cu2 Cl1A 99.49(6) . . ?
Cl1A Cu2 Cu1 58.16(4) . . ?
Cl1A Cu2 Cu3 53.57(7) . . ?
N1 Cu2 Cu1 99.67(12) . . ?
N1 Cu2 Cu3 159.59(13) . . ?
N1 Cu2 Cl0A 123.54(13) . . ?
N1 Cu2 Cl1A 113.36(13) . . ?
N1 Cu2 N2 100.31(16) . . ?
N2 Cu2 Cu1 159.74(12) . . ?
N2 Cu2 Cu3 99.26(13) . . ?
N2 Cu2 Cl0A 110.05(13) . . ?
N2 Cu2 Cl1A 110.06(12) . . ?
Cu2 Cu3 Cu1 59.34(5) . . ?
Cl0A Cu3 Cu1 62.24(7) . . ?
Cl0A Cu3 Cu2 60.58(7) . . ?
Cl0A Cu3 Cl1A 112.85(11) . . ?
Cl1A Cu3 Cu1 60.34(7) . . ?
Cl1A Cu3 Cu2 61.96(7) . . ?
N3 Cu3 Cu1 158.68(16) . . ?
N3 Cu3 Cu2 99.60(14) . . ?
N3 Cu3 Cl0A 112.32(15) . . ?
N3 Cu3 Cl1A 108.59(17) . . ?
N3 Cu3 N4 102.75(19) . . ?
N4 Cu3 Cu1 98.24(15) . . ?
N4 Cu3 Cu2 157.58(16) . . ?
N4 Cu3 Cl0A 111.39(17) . . ?
N4 Cu3 Cl1A 108.39(15) . . ?
Cu2 Cl0A Cu1 61.82(5) . . ?
Cu3 Cl0A Cu1 65.27(7) . . ?
Cu3 Cl0A Cu2 66.11(7) . . ?
Cu1 Cl1A Cu2 61.65(4) . . ?
Cu3 Cl1A Cu1 65.66(7) . . ?
Cu3 Cl1A Cu2 64.48(7) . . ?
C23 N1 Cu2 120.4(3) . . ?
C26 N1 Cu2 132.8(3) . . ?
C26 N1 C23 106.5(4) . . ?
C12 N2 Cu2 133.4(3) . . ?
C12 N2 C15 106.4(4) . . ?
C15 N2 Cu2 119.7(3) . . ?
C8 N3 Cu3 117.6(3) . . ?
C11 N3 Cu3 131.6(3) . . ?
C11 N3 C8 108.2(4) . . ?
C42 N4 Cu3 132.5(3) . . ?
C42 N4 C45 108.3(4) . . ?
C45 N4 Cu3 115.7(3) . . ?
C38 N5 Cu1 121.8(3) . . ?
C38 N5 C41 106.0(4) . . ?
C41 N5 Cu1 131.9(3) . . ?
C27 N6 Cu1 132.9(4) . . ?
C27 N6 C30 107.5(4) . . ?
C30 N6 Cu1 119.6(3) . . ?
F1 C1 C2 117.8(5) . . ?
F1 C1 C6 120.4(5) . . ?
C2 C1 C6 121.8(5) . . ?
F2 C2 C1 120.4(5) . . ?
F2 C2 C3 120.3(5) . . ?
C3 C2 C1 119.1(5) . . ?
F3 C3 C2 119.2(5) . . ?
C4 C3 F3 119.8(5) . . ?
C4 C3 C2 121.0(5) . . ?
F4 C4 C3 120.7(5) . . ?
F4 C4 C5 120.2(5) . . ?
C3 C4 C5 119.1(5) . . ?
F5 C5 C4 117.9(5) . . ?
F5 C5 C6 119.5(4) . . ?
C4 C5 C6 122.6(5) . . ?
C1 C6 C5 116.3(5) . . ?
C1 C6 C7 121.6(5) . . ?
C5 C6 C7 122.1(4) . . ?
C8 C7 C6 115.8(4) . . ?
C45 C7 C6 116.6(4) . . ?
C45 C7 C8 127.5(5) . . ?
N3 C8 C7 125.6(4) . . ?
N3 C8 C9 107.7(4) . . ?
C7 C8 C9 126.7(5) . . ?
C8 C9 H9 126.3 . . ?
C10 C9 C8 107.3(5) . . ?
C10 C9 H9 126.3 . . ?
C9 C10 H10 125.9 . . ?
C9 C10 C11 108.2(5) . . ?
C11 C10 H10 125.9 . . ?
N3 C11 C10 108.6(4) . . ?
N3 C11 C12 126.4(4) . . ?
C10 C11 C12 125.0(4) . . ?
N2 C12 C11 126.8(4) . . ?
N2 C12 C13 110.1(4) . . ?
C11 C12 C13 123.1(4) . . ?
C12 C13 H13 125.9 . . ?
C14 C13 C12 108.1(5) . . ?
C14 C13 H13 125.9 . . ?
C13 C14 H14 126.0 . . ?
C13 C14 C15 108.1(4) . . ?
C15 C14 H14 126.0 . . ?
N2 C15 C14 107.3(4) . . ?
C16 C15 N2 124.3(5) . . ?
C16 C15 C14 128.4(5) . . ?
C15 C16 C17 116.3(4) . . ?
C15 C16 C23 129.5(4) . . ?
C23 C16 C17 114.1(4) . . ?
C18 C17 C16 119.7(5) . . ?
C22 C17 C16 122.9(4) . . ?
C22 C17 C18 117.2(4) . . ?
F15 C18 C17 120.5(4) . . ?
F15 C18 C19 118.4(5) . . ?
C19 C18 C17 121.1(5) . . ?
F14 C19 C18 120.0(5) . . ?
F14 C19 C20 120.3(5) . . ?
C20 C19 C18 119.6(5) . . ?
F13 C20 C19 118.6(5) . . ?
F13 C20 C21 120.7(6) . . ?
C21 C20 C19 120.7(5) . . ?
F12 C21 C20 120.4(5) . . ?
F12 C21 C22 121.0(5) . . ?
C20 C21 C22 118.6(5) . . ?
F11 C22 C17 120.5(4) . . ?
F11 C22 C21 116.8(5) . . ?
C17 C22 C21 122.6(5) . . ?
N1 C23 C16 124.8(5) . . ?
N1 C23 C24 108.9(4) . . ?
C16 C23 C24 126.3(4) . . ?
C23 C24 H24 126.5 . . ?
C25 C24 C23 107.1(4) . . ?
C25 C24 H24 126.5 . . ?
C24 C25 H25 126.5 . . ?
C24 C25 C26 107.0(5) . . ?
C26 C25 H25 126.5 . . ?
N1 C26 C25 110.6(4) . . ?
N1 C26 C27 126.2(4) . . ?
C25 C26 C27 123.2(5) . . ?
N6 C27 C26 127.2(5) . . ?
N6 C27 C28 110.1(5) . . ?
C28 C27 C26 122.6(5) . . ?
C27 C28 H28 126.5 . . ?
C29 C28 C27 107.0(5) . . ?
C29 C28 H28 126.5 . . ?
C28 C29 H29 126.0 . . ?
C28 C29 C30 108.1(5) . . ?
C30 C29 H29 126.0 . . ?
N6 C30 C29 107.3(4) . . ?
C31 C30 N6 126.4(5) . . ?
C31 C30 C29 126.3(5) . . ?
C30 C31 C32 115.6(4) . . ?
C30 C31 C38 128.5(5) . . ?
C38 C31 C32 115.9(4) . . ?
C33 C32 C31 124.2(5) . . ?
C33 C32 C37 114.6(5) . . ?
C37 C32 C31 121.2(4) . . ?
F10 C33 C32 118.6(5) . . ?
F10 C33 C34 118.0(5) . . ?
C32 C33 C34 123.4(5) . . ?
F9 C34 C33 120.2(5) . . ?
F9 C34 C35 120.5(5) . . ?
C35 C34 C33 119.2(5) . . ?
F8 C35 C34 120.0(5) . . ?
F8 C35 C36 120.3(5) . . ?
C36 C35 C34 119.6(5) . . ?
F7 C36 C35 119.6(5) . . ?
F7 C36 C37 120.8(5) . . ?
C35 C36 C37 119.7(5) . . ?
F6 C37 C32 118.6(5) . . ?
F6 C37 C36 117.9(5) . . ?
C36 C37 C32 123.4(5) . . ?
N5 C38 C31 123.9(4) . . ?
N5 C38 C39 109.5(4) . . ?
C31 C38 C39 126.6(5) . . ?
C38 C39 H39 126.1 . . ?
C40 C39 C38 107.8(5) . . ?
C40 C39 H39 126.1 . . ?
C39 C40 H40 126.7 . . ?
C39 C40 C41 106.6(4) . . ?
C41 C40 H40 126.7 . . ?
N5 C41 C40 110.1(4) . . ?
N5 C41 C42 126.2(5) . . ?
C42 C41 C40 123.8(5) . . ?
N4 C42 C41 127.6(4) . . ?
N4 C42 C43 109.3(4) . . ?
C41 C42 C43 123.2(5) . . ?
C42 C43 H43 126.4 . . ?
C44 C43 C42 107.2(4) . . ?
C44 C43 H43 126.4 . . ?
C43 C44 H44 125.8 . . ?
C43 C44 C45 108.4(5) . . ?
C45 C44 H44 125.8 . . ?
N4 C45 C44 106.8(4) . . ?
C7 C45 N4 126.7(4) . . ?
C7 C45 C44 126.5(5) . . ?
Cl1 C46 H46A 109.1 . . ?
Cl1 C46 H46B 109.1 . . ?
Cl2 C46 Cl1 112.6(3) . . ?
Cl2 C46 H46A 109.1 . . ?
Cl2 C46 H46B 109.1 . . ?
H46A C46 H46B 107.8 . . ?

loop_
_geom_bond_atom_site_label_1
_geom_bond_atom_site_label_2
_geom_bond_distance
_geom_bond_site_symmetry_2
_geom_bond_publ_flag
Cu1 Cu2 2.3953(11) . ?
Cu1 Cu3 2.424(2) . ?
Cu1 Cl0A 2.3621(17) . ?
Cu1 Cl1A 2.3123(17) . ?
Cu1 N5 1.942(4) . ?
Cu1 N6 1.942(4) . ?
Cu2 Cu3 2.414(2) . ?
Cu2 Cl0A 2.3000(17) . ?
Cu2 Cl1A 2.3614(15) . ?
Cu2 N1 1.939(4) . ?
Cu2 N2 1.941(4) . ?
Cu3 Cl0A 2.117(3) . ?
Cu3 Cl1A 2.153(3) . ?
Cu3 N3 1.940(4) . ?
Cu3 N4 1.967(4) . ?
F1 C1 1.334(6) . ?
F2 C2 1.345(6) . ?
F3 C3 1.352(6) . ?
F4 C4 1.333(6) . ?
F5 C5 1.339(6) . ?
F6 C37 1.359(6) . ?
F7 C36 1.349(6) . ?
F8 C35 1.330(6) . ?
F9 C34 1.348(6) . ?
F10 C33 1.346(6) . ?
F11 C22 1.343(6) . ?
F12 C21 1.327(6) . ?
F13 C20 1.339(6) . ?
F14 C19 1.335(6) . ?
F15 C18 1.326(6) . ?
N1 C23 1.375(6) . ?
N1 C26 1.354(6) . ?
N2 C12 1.346(6) . ?
N2 C15 1.426(6) . ?
N3 C8 1.386(6) . ?
N3 C11 1.372(6) . ?
N4 C42 1.357(6) . ?
N4 C45 1.408(6) . ?
N5 C38 1.381(6) . ?
N5 C41 1.387(6) . ?
N6 C27 1.332(6) . ?
N6 C30 1.403(6) . ?
C1 C2 1.380(7) . ?
C1 C6 1.385(7) . ?
C2 C3 1.377(8) . ?
C3 C4 1.346(8) . ?
C4 C5 1.379(7) . ?
C5 C6 1.387(7) . ?
C6 C7 1.488(6) . ?
C7 C8 1.420(7) . ?
C7 C45 1.387(7) . ?
C8 C9 1.422(7) . ?
C9 H9 0.9500 . ?
C9 C10 1.373(7) . ?
C10 H10 0.9500 . ?
C10 C11 1.402(7) . ?
C11 C12 1.429(7) . ?
C12 C13 1.443(7) . ?
C13 H13 0.9500 . ?
C13 C14 1.322(7) . ?
C14 H14 0.9500 . ?
C14 C15 1.450(7) . ?
C15 C16 1.365(7) . ?
C16 C17 1.508(6) . ?
C16 C23 1.415(7) . ?
C17 C18 1.398(7) . ?
C17 C22 1.368(7) . ?
C18 C19 1.388(7) . ?
C19 C20 1.373(8) . ?
C20 C21 1.373(8) . ?
C21 C22 1.394(7) . ?
C23 C24 1.416(7) . ?
C24 H24 0.9500 . ?
C24 C25 1.363(7) . ?
C25 H25 0.9500 . ?
C25 C26 1.397(7) . ?
C26 C27 1.442(7) . ?
C27 C28 1.435(7) . ?
C28 H28 0.9500 . ?
C28 C29 1.340(8) . ?
C29 H29 0.9500 . ?
C29 C30 1.435(7) . ?
C30 C31 1.365(7) . ?
C31 C32 1.479(7) . ?
C31 C38 1.412(7) . ?
C32 C33 1.377(7) . ?
C32 C37 1.390(7) . ?
C33 C34 1.380(7) . ?
C34 C35 1.370(8) . ?
C35 C36 1.365(8) . ?
C36 C37 1.367(8) . ?
C38 C39 1.413(7) . ?
C39 H39 0.9500 . ?
C39 C40 1.374(7) . ?
C40 H40 0.9500 . ?
C40 C41 1.413(7) . ?
C41 C42 1.409(7) . ?
C42 C43 1.435(6) . ?
C43 H43 0.9500 . ?
C43 C44 1.363(7) . ?
C44 H44 0.9500 . ?
C44 C45 1.441(7) . ?
Cl1 C46 1.750(6) . ?
Cl2 C46 1.736(6) . ?
C46 H46A 0.9900 . ?
C46 H46B 0.9900 . ?

loop_
_geom_torsion_atom_site_label_1
_geom_torsion_atom_site_label_2
_geom_torsion_atom_site_label_3
_geom_torsion_atom_site_label_4
_geom_torsion
_geom_torsion_site_symmetry_1
_geom_torsion_site_symmetry_2
_geom_torsion_site_symmetry_3
_geom_torsion_site_symmetry_4
_geom_torsion_publ_flag
Cu1 N5 C38 C31 -2.2(7) . . . . ?
Cu1 N5 C38 C39 176.4(4) . . . . ?
Cu1 N5 C41 C40 -174.4(4) . . . . ?
Cu1 N5 C41 C42 4.0(8) . . . . ?
Cu1 N6 C27 C26 2.3(8) . . . . ?
Cu1 N6 C27 C28 -175.9(4) . . . . ?
Cu1 N6 C30 C29 175.8(4) . . . . ?
Cu1 N6 C30 C31 -5.7(7) . . . . ?
Cu2 N1 C23 C16 -9.3(6) . . . . ?
Cu2 N1 C23 C24 173.1(3) . . . . ?
Cu2 N1 C26 C25 -171.6(4) . . . . ?
Cu2 N1 C26 C27 12.1(8) . . . . ?
Cu2 N2 C12 C11 11.0(8) . . . . ?
Cu2 N2 C12 C13 -170.8(4) . . . . ?
Cu2 N2 C15 C14 172.1(3) . . . . ?
Cu2 N2 C15 C16 -9.7(6) . . . . ?
Cu3 N3 C8 C7 18.7(7) . . . . ?
Cu3 N3 C8 C9 -161.7(4) . . . . ?
Cu3 N3 C11 C10 158.7(4) . . . . ?
Cu3 N3 C11 C12 -21.3(8) . . . . ?
Cu3 N4 C42 C41 -21.9(8) . . . . ?
Cu3 N4 C42 C43 158.3(4) . . . . ?
Cu3 N4 C45 C7 19.4(7) . . . . ?
Cu3 N4 C45 C44 -162.3(3) . . . . ?
F1 C1 C2 F2 -1.2(7) . . . . ?
F1 C1 C2 C3 -177.8(4) . . . . ?
F1 C1 C6 C5 178.9(4) . . . . ?
F1 C1 C6 C7 -0.2(7) . . . . ?
F2 C2 C3 F3 0.1(7) . . . . ?
F2 C2 C3 C4 -178.5(5) . . . . ?
F3 C3 C4 F4 2.3(8) . . . . ?
F3 C3 C4 C5 -178.3(4) . . . . ?
F4 C4 C5 F5 0.9(7) . . . . ?
F4 C4 C5 C6 -179.8(4) . . . . ?
F5 C5 C6 C1 179.1(4) . . . . ?
F5 C5 C6 C7 -1.8(7) . . . . ?
F7 C36 C37 F6 0.6(8) . . . . ?
F7 C36 C37 C32 -177.7(5) . . . . ?
F8 C35 C36 F7 -3.1(8) . . . . ?
F8 C35 C36 C37 178.0(5) . . . . ?
F9 C34 C35 F8 1.2(8) . . . . ?
F9 C34 C35 C36 179.6(5) . . . . ?
F10 C33 C34 F9 0.4(7) . . . . ?
F10 C33 C34 C35 180.0(5) . . . . ?
F12 C21 C22 F11 -1.7(9) . . . . ?
F12 C21 C22 C17 -178.5(5) . . . . ?
F13 C20 C21 F12 0.2(9) . . . . ?
F13 C20 C21 C22 179.4(6) . . . . ?
F14 C19 C20 F13 0.1(9) . . . . ?
F14 C19 C20 C21 -178.2(5) . . . . ?
F15 C18 C19 F14 1.5(8) . . . . ?
F15 C18 C19 C20 -177.1(5) . . . . ?
N1 C23 C24 C25 0.3(5) . . . . ?
N1 C26 C27 N6 -13.6(9) . . . . ?
N1 C26 C27 C28 164.3(5) . . . . ?
N2 C12 C13 C14 0.1(6) . . . . ?
N2 C15 C16 C17 -179.2(4) . . . . ?
N2 C15 C16 C23 3.4(8) . . . . ?
N3 C8 C9 C10 -1.4(6) . . . . ?
N3 C11 C12 N2 5.6(8) . . . . ?
N3 C11 C12 C13 -172.4(5) . . . . ?
N4 C42 C43 C44 -0.8(6) . . . . ?
N5 C38 C39 C40 -2.5(7) . . . . ?
N5 C41 C42 N4 15.0(9) . . . . ?
N5 C41 C42 C43 -165.3(5) . . . . ?
N6 C27 C28 C29 0.1(7) . . . . ?
N6 C30 C31 C32 -178.2(5) . . . . ?
N6 C30 C31 C38 0.0(9) . . . . ?
C1 C2 C3 F3 176.7(4) . . . . ?
C1 C2 C3 C4 -1.9(8) . . . . ?
C1 C6 C7 C8 121.1(5) . . . . ?
C1 C6 C7 C45 -60.3(6) . . . . ?
C2 C1 C6 C5 -1.4(7) . . . . ?
C2 C1 C6 C7 179.5(4) . . . . ?
C2 C3 C4 F4 -179.1(5) . . . . ?
C2 C3 C4 C5 0.3(8) . . . . ?
C3 C4 C5 F5 -178.5(4) . . . . ?
C3 C4 C5 C6 0.8(8) . . . . ?
C4 C5 C6 C1 -0.2(7) . . . . ?
C4 C5 C6 C7 178.9(5) . . . . ?
C5 C6 C7 C8 -58.0(6) . . . . ?
C5 C6 C7 C45 120.6(5) . . . . ?
C6 C1 C2 F2 179.1(4) . . . . ?
C6 C1 C2 C3 2.4(8) . . . . ?
C6 C7 C8 N3 164.5(5) . . . . ?
C6 C7 C8 C9 -15.1(8) . . . . ?
C6 C7 C45 N4 172.5(5) . . . . ?
C6 C7 C45 C44 -5.4(8) . . . . ?
C7 C8 C9 C10 178.2(5) . . . . ?
C8 N3 C11 C10 -1.8(6) . . . . ?
C8 N3 C11 C12 178.2(5) . . . . ?
C8 C7 C45 N4 -9.1(9) . . . . ?
C8 C7 C45 C44 173.0(5) . . . . ?
C8 C9 C10 C11 0.3(7) . . . . ?
C9 C10 C11 N3 0.9(6) . . . . ?
C9 C10 C11 C12 -179.0(5) . . . . ?
C10 C11 C12 N2 -174.5(5) . . . . ?
C10 C11 C12 C13 7.6(8) . . . . ?
C11 N3 C8 C7 -177.7(5) . . . . ?
C11 N3 C8 C9 2.0(6) . . . . ?
C11 C12 C13 C14 178.4(5) . . . . ?
C12 N2 C15 C14 -0.4(5) . . . . ?
C12 N2 C15 C16 177.9(5) . . . . ?
C12 C13 C14 C15 -0.3(6) . . . . ?
C13 C14 C15 N2 0.4(6) . . . . ?
C13 C14 C15 C16 -177.7(5) . . . . ?
C14 C15 C16 C17 -1.4(8) . . . . ?
C14 C15 C16 C23 -178.8(5) . . . . ?
C15 N2 C12 C11 -178.0(5) . . . . ?
C15 N2 C12 C13 0.2(5) . . . . ?
C15 C16 C17 C18 -78.1(6) . . . . ?
C15 C16 C17 C22 107.7(6) . . . . ?
C15 C16 C23 N1 7.6(8) . . . . ?
C15 C16 C23 C24 -175.2(5) . . . . ?
C16 C17 C18 F15 2.5(8) . . . . ?
C16 C17 C18 C19 -176.4(5) . . . . ?
C16 C17 C22 F11 -2.6(8) . . . . ?
C16 C17 C22 C21 174.2(5) . . . . ?
C16 C23 C24 C25 -177.2(5) . . . . ?
C17 C16 C23 N1 -169.8(4) . . . . ?
C17 C16 C23 C24 7.3(7) . . . . ?
C17 C18 C19 F14 -179.7(5) . . . . ?
C17 C18 C19 C20 1.7(9) . . . . ?
C18 C17 C22 F11 -177.0(5) . . . . ?
C18 C17 C22 C21 -0.3(9) . . . . ?
C18 C19 C20 F13 178.7(5) . . . . ?
C18 C19 C20 C21 0.4(9) . . . . ?
C19 C20 C21 F12 178.4(6) . . . . ?
C19 C20 C21 C22 -2.3(9) . . . . ?
C20 C21 C22 F11 179.1(5) . . . . ?
C20 C21 C22 C17 2.3(9) . . . . ?
C22 C17 C18 F15 177.1(5) . . . . ?
C22 C17 C18 C19 -1.7(8) . . . . ?
C23 N1 C26 C25 1.9(5) . . . . ?
C23 N1 C26 C27 -174.4(5) . . . . ?
C23 C16 C17 C18 99.7(6) . . . . ?
C23 C16 C17 C22 -74.5(7) . . . . ?
C23 C24 C25 C26 0.8(6) . . . . ?
C24 C25 C26 N1 -1.7(6) . . . . ?
C24 C25 C26 C27 174.7(5) . . . . ?
C25 C26 C27 N6 170.5(5) . . . . ?
C25 C26 C27 C28 -11.6(8) . . . . ?
C26 N1 C23 C16 176.2(4) . . . . ?
C26 N1 C23 C24 -1.4(5) . . . . ?
C26 C27 C28 C29 -178.2(6) . . . . ?
C27 N6 C30 C29 -1.5(6) . . . . ?
C27 N6 C30 C31 177.0(5) . . . . ?
C27 C28 C29 C30 -1.0(8) . . . . ?
C28 C29 C30 N6 1.5(7) . . . . ?
C28 C29 C30 C31 -176.9(6) . . . . ?
C29 C30 C31 C32 0.0(8) . . . . ?
C29 C30 C31 C38 178.2(6) . . . . ?
C30 N6 C27 C26 179.0(5) . . . . ?
C30 N6 C27 C28 0.9(6) . . . . ?
C30 C31 C32 C33 88.6(6) . . . . ?
C30 C31 C32 C37 -91.9(6) . . . . ?
C30 C31 C38 N5 4.6(9) . . . . ?
C30 C31 C38 C39 -173.8(6) . . . . ?
C31 C32 C33 F10 0.2(8) . . . . ?
C31 C32 C33 C34 -179.4(5) . . . . ?
C31 C32 C37 F6 0.6(7) . . . . ?
C31 C32 C37 C36 179.0(5) . . . . ?
C31 C38 C39 C40 176.1(5) . . . . ?
C32 C31 C38 N5 -177.2(5) . . . . ?
C32 C31 C38 C39 4.4(8) . . . . ?
C32 C33 C34 F9 -180.0(5) . . . . ?
C32 C33 C34 C35 -0.4(8) . . . . ?
C33 C32 C37 F6 -179.9(5) . . . . ?
C33 C32 C37 C36 -1.5(8) . . . . ?
C33 C34 C35 F8 -178.4(5) . . . . ?
C33 C34 C35 C36 0.0(8) . . . . ?
C34 C35 C36 F7 178.6(5) . . . . ?
C34 C35 C36 C37 -0.4(8) . . . . ?
C35 C36 C37 F6 179.6(5) . . . . ?
C35 C36 C37 C32 1.2(9) . . . . ?
C37 C32 C33 F10 -179.3(5) . . . . ?
C37 C32 C33 C34 1.1(8) . . . . ?
C38 N5 C41 C40 -0.5(6) . . . . ?
C38 N5 C41 C42 177.8(5) . . . . ?
C38 C31 C32 C33 -89.8(6) . . . . ?
C38 C31 C32 C37 89.7(6) . . . . ?
C38 C39 C40 C41 2.1(7) . . . . ?
C39 C40 C41 N5 -1.0(6) . . . . ?
C39 C40 C41 C42 -179.4(5) . . . . ?
C40 C41 C42 N4 -166.9(5) . . . . ?
C40 C41 C42 C43 12.9(8) . . . . ?
C41 N5 C38 C31 -176.8(5) . . . . ?
C41 N5 C38 C39 1.8(6) . . . . ?
C41 C42 C43 C44 179.4(5) . . . . ?
C42 N4 C45 C7 -178.8(5) . . . . ?
C42 N4 C45 C44 -0.6(6) . . . . ?
C42 C43 C44 C45 0.4(6) . . . . ?
C43 C44 C45 N4 0.1(6) . . . . ?
C43 C44 C45 C7 178.3(5) . . . . ?
C45 N4 C42 C41 -179.3(5) . . . . ?
C45 N4 C42 C43 0.9(6) . . . . ?
C45 C7 C8 N3 -13.9(8) . . . . ?
C45 C7 C8 C9 166.5(5) . . . . ?

loop_
_smtbx_masks_void_nr
_smtbx_masks_void_average_x
_smtbx_masks_void_average_y
_smtbx_masks_void_average_z
_smtbx_masks_void_volume
_smtbx_masks_void_count_electrons
_smtbx_masks_void_content
1 -0.387 0.000 0.000 253.2 60.2 ?
2 -0.209 0.500 0.500 253.2 60.2 ?
